data_4501298
loop_
_publ_author_name
'Hara, Satomi'
'Houjou, Hirohiko'
'Yoshikawa, Isao'
'Araki, Koji'

_publ_section_title
;
 Relation between Crystal Packing and Optical Anisotropy for Schiff
 Base-Nickel Complexes that Form Various Ladder-like Hydrogen-Bonding
 Networks
;
_journal_issue 11
_journal_name_full 'Crystal Growth &amp; Design'
_journal_page_first 5113
_journal_paper_doi 10.1021/cg201013v
_journal_volume 11
_journal_year 2011
_chemical_formula_moiety 'C50 H72 N2 Ni O4, C3 H6 O'
_chemical_formula_sum 'C53 H78 N2 Ni O5'
_chemical_formula_weight 881.88
_chemical_name_systematic
; 
 ? 
;
_space_group_IT_number 2
_symmetry_cell_setting triclinic
_symmetry_space_group_name_Hall '-P 1'
_symmetry_space_group_name_H-M 'P -1'
_atom_sites_solution_hydrogens geom
_atom_sites_solution_primary direct
_atom_sites_solution_secondary difmap
_audit_creation_method SHELXL-97
_cell_angle_alpha 105.351(1)
_cell_angle_beta 104.803(2)
_cell_angle_gamma 93.052(2)
_cell_formula_units_Z 1
_cell_length_a 9.437(1)
_cell_length_b 11.538(1)
_cell_length_c 11.999(1)
_cell_measurement_reflns_used 11483
_cell_measurement_temperature 298(2)
_cell_measurement_theta_max 73.31
_cell_measurement_theta_min 3.98
_cell_volume 1207.79(19)
_computing_cell_refinement Scalepack
_computing_data_collection 'MacScience Xpress'
_computing_data_reduction 'Denzo and Scalepack'
_computing_molecular_graphics maXus
_computing_structure_refinement 'SHELXL-97 (Sheldrick, 1997)'
_computing_structure_solution 'SHELXS-97 (Sheldrick, 1990)'
_diffrn_ambient_temperature 298(2)
_diffrn_measured_fraction_theta_full 0.968
_diffrn_measured_fraction_theta_max 0.941
_diffrn_measurement_device_type 'MacScience DIPLabo'
_diffrn_measurement_method IP
_diffrn_radiation_monochromator graphite
_diffrn_radiation_source 'fine-focus sealed tube'
_diffrn_radiation_type CuK\a
_diffrn_radiation_wavelength 1.54184
_diffrn_reflns_av_R_equivalents 0.034
_diffrn_reflns_av_sigmaI/netI 0.0267
_diffrn_reflns_limit_h_max 6
_diffrn_reflns_limit_h_min -11
_diffrn_reflns_limit_k_max 14
_diffrn_reflns_limit_k_min -14
_diffrn_reflns_limit_l_max 14
_diffrn_reflns_limit_l_min -13
_diffrn_reflns_number 11483
_diffrn_reflns_theta_full 69.99
_diffrn_reflns_theta_max 73.31
_diffrn_reflns_theta_min 3.98
_exptl_absorpt_coefficient_mu 0.947
_exptl_absorpt_correction_T_max 0.8657
_exptl_absorpt_correction_T_min 0.7839
_exptl_absorpt_correction_type integration
_exptl_absorpt_process_details 'abscor (MacScience Co. Ltd., 2000)'
_exptl_crystal_colour 'dark green'
_exptl_crystal_density_diffrn 1.212
_exptl_crystal_density_method 'not measured'
_exptl_crystal_description plate
_exptl_crystal_F_000 478
_exptl_crystal_size_max 0.30
_exptl_crystal_size_mid 0.21
_exptl_crystal_size_min 0.14
_refine_diff_density_max 0.217
_refine_diff_density_min -0.542
_refine_diff_density_rms 0.065
_refine_ls_extinction_method none
_refine_ls_goodness_of_fit_ref 1.124
_refine_ls_hydrogen_treatment constr
_refine_ls_matrix_type full
_refine_ls_number_parameters 299
_refine_ls_number_reflns 4570
_refine_ls_number_restraints 6
_refine_ls_restrained_S_all 1.133
_refine_ls_R_factor_all 0.0658
_refine_ls_R_factor_gt 0.0622
_refine_ls_shift/su_max 0.000
_refine_ls_shift/su_mean 0.000
_refine_ls_structure_factor_coef Fsqd
_refine_ls_weighting_details 'calc w=1/[\s^2^(Fo^2^)+(0.0522P)^2^+1.1817P] where P=(Fo^2^+2Fc^2^)/3'
_refine_ls_weighting_scheme calc
_refine_ls_wR_factor_gt 0.1508
_refine_ls_wR_factor_ref 0.1530
_reflns_number_gt 4417
_reflns_number_total 4570
_reflns_threshold_expression >2sigma(I)
_cod_data_source_file cg201013v_si_001.cif
_cod_data_source_block 1nc14ni
_cod_original_sg_symbol_H-M P-1
_cod_database_code 4501298

loop_
_symmetry_equiv_pos_as_xyz
'x, y, z'
'-x, -y, -z'

loop_
_atom_site_label
_atom_site_type_symbol
_atom_site_fract_x
_atom_site_fract_y
_atom_site_fract_z
_atom_site_U_iso_or_equiv
_atom_site_adp_type
_atom_site_occupancy
_atom_site_symmetry_multiplicity
_atom_site_calc_flag
_atom_site_refinement_flags
_atom_site_disorder_assembly
_atom_site_disorder_group
Ni1 Ni 0.5000 0.5000 0.5000 0.03707(19) Uani 1 2 d S . .
O1 O 0.51373(18) 0.48935(18) 0.65373(16) 0.0448(4) Uani 1 1 d . . .
C1 C 0.3965(3) 0.4827(2) 0.6946(2) 0.0386(5) Uani 1 1 d . . .
C2 C 0.4183(3) 0.5197(3) 0.8210(2) 0.0432(6) Uani 1 1 d . . .
H1 H 0.5134 0.5451 0.8722 0.052 Uiso 1 1 calc R . .
C3 C 0.3023(3) 0.5186(3) 0.8681(2) 0.0438(6) Uani 1 1 d . . .
H2 H 0.3198 0.5433 0.9513 0.053 Uiso 1 1 calc R . .
C4 C 0.1542(3) 0.4806(2) 0.7938(2) 0.0384(5) Uani 1 1 d . . .
C5 C 0.0335(3) 0.4883(3) 0.8436(2) 0.0423(6) Uani 1 1 d . . .
H3 H 0.0505 0.5166 0.9266 0.051 Uiso 1 1 calc R . .
C6 C -0.1075(3) 0.4548(3) 0.7712(3) 0.0437(6) Uani 1 1 d . . .
O2 O -0.2233(2) 0.4659(2) 0.82164(19) 0.0574(6) Uani 1 1 d . . .
H4 H -0.2996 0.4657 0.7700 0.086 Uiso 1 1 calc R . .
C7 C -0.1329(3) 0.4096(3) 0.6469(3) 0.0444(6) Uani 1 1 d . . .
H5 H -0.2293 0.3841 0.5980 0.053 Uiso 1 1 calc R . .
C8 C -0.0179(3) 0.4023(3) 0.5955(2) 0.0435(6) Uani 1 1 d . . .
H6 H -0.0377 0.3735 0.5123 0.052 Uiso 1 1 calc R . .
C9 C 0.1301(3) 0.4379(2) 0.6674(2) 0.0366(5) Uani 1 1 d . . .
C10 C 0.2543(3) 0.4363(2) 0.6187(2) 0.0356(5) Uani 1 1 d . . .
C11 C 0.2372(3) 0.3720(2) 0.4952(2) 0.0408(6) Uani 1 1 d . . .
H7 H 0.1498 0.3202 0.4538 0.049 Uiso 1 1 calc R . .
N1 N 0.3335(2) 0.3798(2) 0.43623(19) 0.0412(5) Uani 1 1 d . . .
C12 C 0.3018(3) 0.2878(3) 0.3172(2) 0.0493(7) Uani 1 1 d . . .
H8 H 0.3380 0.3224 0.2628 0.059 Uiso 1 1 calc R . .
H9 H 0.1957 0.2660 0.2839 0.059 Uiso 1 1 calc R . .
C13 C 0.3730(4) 0.1748(3) 0.3259(3) 0.0590(8) Uani 1 1 d . . .
H10 H 0.3216 0.1082 0.2560 0.071 Uiso 1 1 calc R . .
H11 H 0.3604 0.1545 0.3966 0.071 Uiso 1 1 calc R . .
C14 C 0.5361(4) 0.1864(3) 0.3337(3) 0.0583(8) Uani 1 1 d . . .
H12 H 0.5812 0.1265 0.3698 0.070 Uiso 1 1 calc R . .
H13 H 0.5827 0.2659 0.3861 0.070 Uiso 1 1 calc R . .
C15 C 0.5658(4) 0.1692(3) 0.2119(3) 0.0565(7) Uani 1 1 d . . .
H14 H 0.5228 0.0882 0.1612 0.068 Uiso 1 1 calc R . .
H15 H 0.5157 0.2262 0.1743 0.068 Uiso 1 1 calc R . .
C16 C 0.7271(3) 0.1862(3) 0.2163(3) 0.0578(8) Uani 1 1 d . . .
H16 H 0.7784 0.1319 0.2572 0.069 Uiso 1 1 calc R . .
H17 H 0.7692 0.2686 0.2634 0.069 Uiso 1 1 calc R . .
C17 C 0.7538(3) 0.1626(3) 0.0931(3) 0.0563(7) Uani 1 1 d . . .
H18 H 0.7130 0.0799 0.0462 0.068 Uiso 1 1 calc R . .
H19 H 0.7015 0.2161 0.0517 0.068 Uiso 1 1 calc R . .
C18 C 0.9158(3) 0.1815(3) 0.0985(3) 0.0568(7) Uani 1 1 d . . .
H20 H 0.9663 0.1244 0.1357 0.068 Uiso 1 1 calc R . .
H21 H 0.9575 0.2625 0.1502 0.068 Uiso 1 1 calc R . .
C19 C 0.9468(4) 0.1666(3) -0.0222(3) 0.0610(8) Uani 1 1 d . . .
H22 H 0.8954 0.2226 -0.0604 0.073 Uiso 1 1 calc R . .
H23 H 0.9078 0.0851 -0.0735 0.073 Uiso 1 1 calc R . .
C20 C 1.1104(4) 0.1891(3) -0.0117(3) 0.0611(8) Uani 1 1 d . . .
H24 H 1.1477 0.2719 0.0369 0.073 Uiso 1 1 calc R . .
H25 H 1.1619 0.1360 0.0307 0.073 Uiso 1 1 calc R . .
C21 C 1.1475(4) 0.1695(3) -0.1303(3) 0.0584(8) Uani 1 1 d . . .
H26 H 1.0979 0.2237 -0.1722 0.070 Uiso 1 1 calc R . .
H27 H 1.1092 0.0871 -0.1797 0.070 Uiso 1 1 calc R . .
C22 C 1.3117(4) 0.1905(3) -0.1171(3) 0.0594(8) Uani 1 1 d . . .
H28 H 1.3495 0.2730 -0.0680 0.071 Uiso 1 1 calc R . .
H29 H 1.3610 0.1367 -0.0745 0.071 Uiso 1 1 calc R . .
C23 C 1.3516(4) 0.1705(3) -0.2348(3) 0.0576(8) Uani 1 1 d . . .
H30 H 1.3123 0.0884 -0.2846 0.069 Uiso 1 1 calc R . .
H31 H 1.3041 0.2254 -0.2768 0.069 Uiso 1 1 calc R . .
C24 C 1.5152(4) 0.1892(4) -0.2207(3) 0.0668(9) Uani 1 1 d . . .
H32 H 1.5626 0.1336 -0.1796 0.080 Uiso 1 1 calc R . .
H33 H 1.5547 0.2710 -0.1700 0.080 Uiso 1 1 calc R . .
C25 C 1.5550(5) 0.1708(4) -0.3382(4) 0.0853(12) Uani 1 1 d . . .
H34 H 1.5146 0.2293 -0.3770 0.128 Uiso 1 1 calc R . .
H35 H 1.5151 0.0906 -0.3897 0.128 Uiso 1 1 calc R . .
H36 H 1.6606 0.1808 -0.3223 0.128 Uiso 1 1 calc R . .
O3 O 0.0315(12) 0.1061(8) 0.4273(10) 0.150(4) Uani 0.50 1 d PD A -1
C26 C 0.0100(13) 0.0321(8) 0.4749(10) 0.098(4) Uani 0.50 1 d PD A -1
C27 C 0.078(2) -0.0830(13) 0.4613(18) 0.122(7) Uani 0.50 1 d PD A -1
H37 H 0.1446 -0.0843 0.4127 0.183 Uiso 0.50 1 calc PR A -1
H38 H 0.0017 -0.1508 0.4234 0.183 Uiso 0.50 1 calc PR A -1
H39 H 0.1313 -0.0880 0.5393 0.183 Uiso 0.50 1 calc PR A -1
C28 C -0.109(2) 0.031(3) 0.543(2) 0.201(16) Uani 0.50 1 d PD A -1
H40 H -0.0886 0.1034 0.6098 0.301 Uiso 0.50 1 calc PR A -1
H41 H -0.1073 -0.0387 0.5718 0.301 Uiso 0.50 1 calc PR A -1
H42 H -0.2046 0.0292 0.4893 0.301 Uiso 0.50 1 calc PR A -1

loop_
_atom_site_aniso_label
_atom_site_aniso_U_11
_atom_site_aniso_U_22
_atom_site_aniso_U_33
_atom_site_aniso_U_23
_atom_site_aniso_U_13
_atom_site_aniso_U_12
Ni1 0.0299(3) 0.0507(4) 0.0331(3) 0.0120(3) 0.0132(2) 0.0049(2)
O1 0.0298(9) 0.0674(12) 0.0411(10) 0.0173(9) 0.0153(7) 0.0043(8)
C1 0.0338(12) 0.0463(14) 0.0398(13) 0.0151(11) 0.0143(10) 0.0070(10)
C2 0.0351(13) 0.0601(17) 0.0359(13) 0.0160(12) 0.0099(10) 0.0073(11)
C3 0.0416(14) 0.0572(16) 0.0336(13) 0.0132(12) 0.0121(11) 0.0062(12)
C4 0.0383(13) 0.0432(13) 0.0400(13) 0.0169(11) 0.0164(10) 0.0075(10)
C5 0.0399(14) 0.0557(16) 0.0373(14) 0.0160(12) 0.0182(11) 0.0076(11)
C6 0.0393(14) 0.0509(15) 0.0507(16) 0.0172(12) 0.0255(12) 0.0115(11)
O2 0.0379(10) 0.0895(16) 0.0519(12) 0.0200(11) 0.0250(9) 0.0109(10)
C7 0.0348(13) 0.0529(16) 0.0476(15) 0.0146(12) 0.0149(11) 0.0057(11)
C8 0.0386(13) 0.0540(16) 0.0378(14) 0.0099(12) 0.0143(11) 0.0053(11)
C9 0.0358(12) 0.0411(13) 0.0371(13) 0.0140(10) 0.0147(10) 0.0066(10)
C10 0.0333(12) 0.0440(13) 0.0331(12) 0.0129(10) 0.0138(10) 0.0049(10)
C11 0.0363(13) 0.0483(14) 0.0391(14) 0.0110(11) 0.0148(10) 0.0050(11)
N1 0.0366(11) 0.0554(13) 0.0337(11) 0.0109(10) 0.0149(9) 0.0092(9)
C12 0.0450(15) 0.0588(17) 0.0381(14) 0.0025(12) 0.0144(12) 0.0017(12)
C13 0.074(2) 0.0517(17) 0.0517(18) 0.0060(14) 0.0291(16) 0.0024(15)
C14 0.066(2) 0.0613(19) 0.0493(17) 0.0136(14) 0.0197(15) 0.0207(15)
C15 0.0592(18) 0.0607(19) 0.0513(17) 0.0127(14) 0.0213(14) 0.0113(14)
C16 0.0559(18) 0.064(2) 0.0546(18) 0.0171(15) 0.0158(14) 0.0155(15)
C17 0.0534(17) 0.0626(19) 0.0531(18) 0.0128(14) 0.0186(14) 0.0121(14)
C18 0.0531(17) 0.0590(18) 0.0586(19) 0.0139(15) 0.0182(14) 0.0116(14)
C19 0.0618(19) 0.065(2) 0.0571(19) 0.0127(15) 0.0228(15) 0.0092(15)
C20 0.0608(19) 0.068(2) 0.0541(19) 0.0123(15) 0.0208(15) 0.0076(15)
C21 0.0616(19) 0.0576(18) 0.0552(18) 0.0142(15) 0.0174(15) 0.0078(14)
C22 0.064(2) 0.0622(19) 0.0522(18) 0.0143(15) 0.0206(15) 0.0040(15)
C23 0.067(2) 0.0576(18) 0.0493(17) 0.0163(14) 0.0169(15) 0.0078(15)
C24 0.070(2) 0.072(2) 0.063(2) 0.0211(17) 0.0264(17) 0.0060(17)
C25 0.098(3) 0.093(3) 0.079(3) 0.025(2) 0.048(2) 0.012(2)
O3 0.168(9) 0.100(6) 0.169(9) 0.045(6) 0.023(7) 0.002(6)
C26 0.099(7) 0.065(7) 0.092(8) 0.017(5) -0.030(6) -0.009(6)
C27 0.129(14) 0.084(8) 0.120(12) 0.005(7) -0.005(10) 0.053(9)
C28 0.134(15) 0.31(4) 0.090(12) -0.017(18) 0.011(11) -0.07(2)

loop_
_atom_type_symbol
_atom_type_description
_atom_type_scat_dispersion_real
_atom_type_scat_dispersion_imag
_atom_type_scat_source
C C 0.0181 0.0091 'International Tables Vol C Tables 4.2.6.8 and 6.1.1.4'
H H 0.0000 0.0000 'International Tables Vol C Tables 4.2.6.8 and 6.1.1.4'
O O 0.0492 0.0322 'International Tables Vol C Tables 4.2.6.8 and 6.1.1.4'
N N 0.0311 0.0180 'International Tables Vol C Tables 4.2.6.8 and 6.1.1.4'
Ni Ni -3.0029 0.5091 'International Tables Vol C Tables 4.2.6.8 and 6.1.1.4'

loop_
_geom_angle_atom_site_label_1
_geom_angle_atom_site_label_2
_geom_angle_atom_site_label_3
_geom_angle
_geom_angle_site_symmetry_1
_geom_angle_site_symmetry_3
O1 Ni1 O1 180.0 2_666 .
O1 Ni1 N1 90.45(8) 2_666 2_666
O1 Ni1 N1 89.55(8) . 2_666
O1 Ni1 N1 89.55(8) 2_666 .
O1 Ni1 N1 90.45(8) . .
N1 Ni1 N1 180.0 2_666 .
C1 O1 Ni1 122.56(16) . .
O1 C1 C10 122.8(2) . .
O1 C1 C2 118.2(2) . .
C10 C1 C2 119.0(2) . .
C3 C2 C1 120.9(2) . .
C3 C2 H1 119.5 . .
C1 C2 H1 119.5 . .
C2 C3 C4 121.9(2) . .
C2 C3 H2 119.1 . .
C4 C3 H2 119.1 . .
C5 C4 C9 120.4(2) . .
C5 C4 C3 121.3(2) . .
C9 C4 C3 118.3(2) . .
C6 C5 C4 120.6(2) . .
C6 C5 H3 119.7 . .
C4 C5 H3 119.7 . .
C5 C6 O2 119.5(2) . .
C5 C6 C7 119.7(2) . .
O2 C6 C7 120.8(2) . .
C6 O2 H4 109.5 . .
C8 C7 C6 121.1(2) . .
C8 C7 H5 119.5 . .
C6 C7 H5 119.5 . .
C7 C8 C9 120.9(2) . .
C7 C8 H6 119.6 . .
C9 C8 H6 119.6 . .
C8 C9 C4 117.3(2) . .
C8 C9 C10 123.4(2) . .
C4 C9 C10 119.3(2) . .
C1 C10 C11 118.9(2) . .
C1 C10 C9 120.3(2) . .
C11 C10 C9 120.2(2) . .
N1 C11 C10 125.5(2) . .
N1 C11 H7 117.2 . .
C10 C11 H7 117.2 . .
C11 N1 C12 114.7(2) . .
C11 N1 Ni1 121.57(19) . .
C12 N1 Ni1 123.68(17) . .
N1 C12 C13 112.0(2) . .
N1 C12 H8 109.2 . .
C13 C12 H8 109.2 . .
N1 C12 H9 109.2 . .
C13 C12 H9 109.2 . .
H8 C12 H9 107.9 . .
C12 C13 C14 114.3(3) . .
C12 C13 H10 108.7 . .
C14 C13 H10 108.7 . .
C12 C13 H11 108.7 . .
C14 C13 H11 108.7 . .
H10 C13 H11 107.6 . .
C13 C14 C15 113.2(3) . .
C13 C14 H12 108.9 . .
C15 C14 H12 108.9 . .
C13 C14 H13 108.9 . .
C15 C14 H13 108.9 . .
H12 C14 H13 107.8 . .
C16 C15 C14 114.9(3) . .
C16 C15 H14 108.5 . .
C14 C15 H14 108.5 . .
C16 C15 H15 108.5 . .
C14 C15 H15 108.5 . .
H14 C15 H15 107.5 . .
C15 C16 C17 113.8(3) . .
C15 C16 H16 108.8 . .
C17 C16 H16 108.8 . .
C15 C16 H17 108.8 . .
C17 C16 H17 108.8 . .
H16 C16 H17 107.7 . .
C18 C17 C16 113.3(3) . .
C18 C17 H18 108.9 . .
C16 C17 H18 108.9 . .
C18 C17 H19 108.9 . .
C16 C17 H19 108.9 . .
H18 C17 H19 107.7 . .
C17 C18 C19 115.1(3) . .
C17 C18 H20 108.5 . .
C19 C18 H20 108.5 . .
C17 C18 H21 108.5 . .
C19 C18 H21 108.5 . .
H20 C18 H21 107.5 . .
C18 C19 C20 113.1(3) . .
C18 C19 H22 109.0 . .
C20 C19 H22 109.0 . .
C18 C19 H23 109.0 . .
C20 C19 H23 109.0 . .
H22 C19 H23 107.8 . .
C21 C20 C19 115.0(3) . .
C21 C20 H24 108.5 . .
C19 C20 H24 108.5 . .
C21 C20 H25 108.5 . .
C19 C20 H25 108.5 . .
H24 C20 H25 107.5 . .
C20 C21 C22 113.8(3) . .
C20 C21 H26 108.8 . .
C22 C21 H26 108.8 . .
C20 C21 H27 108.8 . .
C22 C21 H27 108.8 . .
H26 C21 H27 107.7 . .
C23 C22 C21 114.8(3) . .
C23 C22 H28 108.6 . .
C21 C22 H28 108.6 . .
C23 C22 H29 108.6 . .
C21 C22 H29 108.6 . .
H28 C22 H29 107.5 . .
C24 C23 C22 114.3(3) . .
C24 C23 H30 108.7 . .
C22 C23 H30 108.7 . .
C24 C23 H31 108.7 . .
C22 C23 H31 108.7 . .
H30 C23 H31 107.6 . .
C23 C24 C25 114.3(3) . .
C23 C24 H32 108.7 . .
C25 C24 H32 108.7 . .
C23 C24 H33 108.7 . .
C25 C24 H33 108.7 . .
H32 C24 H33 107.6 . .
C24 C25 H34 109.5 . .
C24 C25 H35 109.5 . .
H34 C25 H35 109.5 . .
C24 C25 H36 109.5 . .
H34 C25 H36 109.5 . .
H35 C25 H36 109.5 . .
O3 C26 C27 124.0(13) . .
O3 C26 C28 124.8(16) . .
C27 C26 C28 110.6(12) . .

loop_
_geom_bond_atom_site_label_1
_geom_bond_atom_site_label_2
_geom_bond_distance
_geom_bond_site_symmetry_2
Ni1 O1 1.8531(18) 2_666
Ni1 O1 1.8531(18) .
Ni1 N1 1.889(2) 2_666
Ni1 N1 1.889(2) .
O1 C1 1.326(3) .
C1 C10 1.399(3) .
C1 C2 1.419(4) .
C2 C3 1.355(4) .
C2 H1 0.9300 .
C3 C4 1.425(4) .
C3 H2 0.9300 .
C4 C5 1.411(3) .
C4 C9 1.418(4) .
C5 C6 1.361(4) .
C5 H3 0.9300 .
C6 O2 1.374(3) .
C6 C7 1.395(4) .
O2 H4 0.8200 .
C7 C8 1.375(4) .
C7 H5 0.9300 .
C8 C9 1.414(4) .
C8 H6 0.9300 .
C9 C10 1.436(3) .
C10 C11 1.434(3) .
C11 N1 1.300(3) .
C11 H7 0.9300 .
N1 C12 1.484(3) .
C12 C13 1.514(4) .
C12 H8 0.9700 .
C12 H9 0.9700 .
C13 C14 1.514(5) .
C13 H10 0.9700 .
C13 H11 0.9700 .
C14 C15 1.521(4) .
C14 H12 0.9700 .
C14 H13 0.9700 .
C15 C16 1.510(4) .
C15 H14 0.9700 .
C15 H15 0.9700 .
C16 C17 1.520(4) .
C16 H16 0.9700 .
C16 H17 0.9700 .
C17 C18 1.515(4) .
C17 H18 0.9700 .
C17 H19 0.9700 .
C18 C19 1.518(4) .
C18 H20 0.9700 .
C18 H21 0.9700 .
C19 C20 1.519(4) .
C19 H22 0.9700 .
C19 H23 0.9700 .
C20 C21 1.514(4) .
C20 H24 0.9700 .
C20 H25 0.9700 .
C21 C22 1.516(4) .
C21 H26 0.9700 .
C21 H27 0.9700 .
C22 C23 1.515(4) .
C22 H28 0.9700 .
C22 H29 0.9700 .
C23 C24 1.507(5) .
C23 H30 0.9700 .
C23 H31 0.9700 .
C24 C25 1.515(5) .
C24 H32 0.9700 .
C24 H33 0.9700 .
C25 H34 0.9600 .
C25 H35 0.9600 .
C25 H36 0.9600 .
O3 C26 1.181(11) .
C26 C27 1.495(14) .
C26 C28 1.548(16) .
C27 H37 0.9600 .
C27 H38 0.9600 .
C27 H39 0.9600 .
C28 H40 0.9600 .
C28 H41 0.9600 .
C28 H42 0.9600 .

loop_
_geom_torsion_atom_site_label_1
_geom_torsion_atom_site_label_2
_geom_torsion_atom_site_label_3
_geom_torsion_atom_site_label_4
_geom_torsion
_geom_torsion_site_symmetry_1
N1 Ni1 O1 C1 136.7(2) 2_666
N1 Ni1 O1 C1 -43.3(2) .
Ni1 O1 C1 C10 25.8(3) .
Ni1 O1 C1 C2 -156.80(19) .
O1 C1 C2 C3 177.9(3) .
C10 C1 C2 C3 -4.6(4) .
C1 C2 C3 C4 0.0(4) .
C2 C3 C4 C5 -175.2(3) .
C2 C3 C4 C9 2.9(4) .
C9 C4 C5 C6 0.2(4) .
C3 C4 C5 C6 178.2(3) .
C4 C5 C6 O2 -178.4(2) .
C4 C5 C6 C7 1.5(4) .
C5 C6 C7 C8 -2.3(4) .
O2 C6 C7 C8 177.7(3) .
C6 C7 C8 C9 1.4(4) .
C7 C8 C9 C4 0.3(4) .
C7 C8 C9 C10 -177.7(2) .
C5 C4 C9 C8 -1.0(4) .
C3 C4 C9 C8 -179.1(2) .
C5 C4 C9 C10 177.0(2) .
C3 C4 C9 C10 -1.1(4) .
O1 C1 C10 C11 12.5(4) .
C2 C1 C10 C11 -164.8(2) .
O1 C1 C10 C9 -176.3(2) .
C2 C1 C10 C9 6.3(4) .
C8 C9 C10 C1 174.4(3) .
C4 C9 C10 C1 -3.5(4) .
C8 C9 C10 C11 -14.5(4) .
C4 C9 C10 C11 167.5(2) .
C1 C10 C11 N1 -20.5(4) .
C9 C10 C11 N1 168.3(3) .
C10 C11 N1 C12 169.3(2) .
C10 C11 N1 Ni1 -10.6(4) .
O1 Ni1 N1 C11 -144.7(2) 2_666
O1 Ni1 N1 C11 35.3(2) .
O1 Ni1 N1 C12 35.4(2) 2_666
O1 Ni1 N1 C12 -144.6(2) .
C11 N1 C12 C13 -90.7(3) .
Ni1 N1 C12 C13 89.1(3) .
N1 C12 C13 C14 -79.4(3) .
C12 C13 C14 C15 -80.8(3) .
C13 C14 C15 C16 177.1(3) .
C14 C15 C16 C17 177.2(3) .
C15 C16 C17 C18 179.2(3) .
C16 C17 C18 C19 -176.3(3) .
C17 C18 C19 C20 178.8(3) .
C18 C19 C20 C21 177.2(3) .
C19 C20 C21 C22 -179.0(3) .
C20 C21 C22 C23 179.6(3) .
C21 C22 C23 C24 -178.9(3) .
C22 C23 C24 C25 -179.3(3) .
